data_7234516
loop_
_publ_author_name
'Yi Wang'
'Ivan Zhang'
'Binhong Yu'
'Xiaofeng Fang'
'Xing Su'
'Yu-Mo Zhang'
'Ting Zhang'
'Bing Yang'
'Minjie Li'
'Sean Xiao-An Zhang'

_publ_section_title
;
 Full-color tunable mechanofluorochromism and excitation-dependent
 emissions of single-arm extended tetraphenylethylenes
;
_journal_name_full 'Journal of Materials Chemistry C'
_journal_page_first 12328
_journal_page_last 12334
_journal_paper_doi 10.1039/C5TC02623G
_journal_volume 3
_journal_year 2015
_chemical_formula_moiety 'C42 H31 N O2'
_chemical_formula_sum 'C42 H31 N O2'
_chemical_formula_weight 581.68
_space_group_IT_number 2
_space_group_name_Hall '-P 1'
_space_group_name_H-M_alt 'P -1'
_symmetry_cell_setting triclinic
_symmetry_space_group_name_Hall '-P 1'
_symmetry_space_group_name_H-M 'P -1'
_atom_sites_solution_hydrogens geom
_atom_sites_solution_primary direct
_atom_sites_solution_secondary difmap
_cell_angle_alpha 79.896(14)
_cell_angle_beta 83.610(15)
_cell_angle_gamma 86.117(15)
_cell_formula_units_Z 4
_cell_length_a 9.396(5)
_cell_length_b 17.959(6)
_cell_length_c 18.690(7)
_cell_measurement_reflns_used 16022
_cell_measurement_temperature 153(2)
_cell_measurement_theta_max 25.00
_cell_measurement_theta_min 3.08
_cell_volume 3082(2)
_computing_cell_refinement RAPID-AUTO
_computing_data_collection 'RAPID-AUTO (Rigaku Corporation, 1998)'
_computing_data_reduction 'CrystalStructure (Rigaku/MSC and Rigaku Corporation, 2002)'
_computing_molecular_graphics 'SHELXTL (Sheldrick, 2008)'
_computing_publication_material SHELXL-97
_computing_structure_refinement 'SHELXL-97 (Sheldrick, 2008)'
_computing_structure_solution 'SHELXS-97 (Sheldrick, 2008)'
_diffrn_ambient_temperature 153(2)
_diffrn_measured_fraction_theta_full 0.952
_diffrn_measured_fraction_theta_max 0.952
_diffrn_measurement_device_type 'Rigaku RAXIS-RAPID'
_diffrn_measurement_method '\w scans'
_diffrn_radiation_monochromator graphite
_diffrn_radiation_source 'fine-focus sealed tube'
_diffrn_radiation_type MoK\a
_diffrn_radiation_wavelength 0.71073
_diffrn_reflns_av_R_equivalents 0.0575
_diffrn_reflns_av_sigmaI/netI 0.0795
_diffrn_reflns_limit_h_max 11
_diffrn_reflns_limit_h_min -11
_diffrn_reflns_limit_k_max 21
_diffrn_reflns_limit_k_min -21
_diffrn_reflns_limit_l_max 21
_diffrn_reflns_limit_l_min -22
_diffrn_reflns_number 23103
_diffrn_reflns_theta_full 25.00
_diffrn_reflns_theta_max 25.00
_diffrn_reflns_theta_min 3.08
_exptl_absorpt_coefficient_mu 0.076
_exptl_absorpt_correction_T_max 0.9856
_exptl_absorpt_correction_T_min 0.9684
_exptl_absorpt_correction_type multi-scan
_exptl_crystal_colour yellow
_exptl_crystal_density_diffrn 1.254
_exptl_crystal_density_method 'not measured'
_exptl_crystal_description block
_exptl_crystal_F_000 1224
_exptl_crystal_size_max 0.42
_exptl_crystal_size_mid 0.22
_exptl_crystal_size_min 0.19
_refine_diff_density_max 0.620
_refine_diff_density_min -0.363
_refine_diff_density_rms 0.096
_refine_ls_extinction_method none
_refine_ls_goodness_of_fit_ref 0.987
_refine_ls_hydrogen_treatment constr
_refine_ls_matrix_type full
_refine_ls_number_parameters 838
_refine_ls_number_reflns 10341
_refine_ls_number_restraints 18
_refine_ls_restrained_S_all 1.002
_refine_ls_R_factor_all 0.1355
_refine_ls_R_factor_gt 0.0674
_refine_ls_shift/su_max 0.002
_refine_ls_shift/su_mean 0.000
_refine_ls_structure_factor_coef Fsqd
_refine_ls_weighting_details 'calc w=1/[\s^2^(Fo^2^)+(0.1393P)^2^+0.0000P] where P=(Fo^2^+2Fc^2^)/3'
_refine_ls_weighting_scheme calc
_refine_ls_wR_factor_gt 0.1864
_refine_ls_wR_factor_ref 0.2445
_reflns_number_gt 5380
_reflns_number_total 10341
_reflns_threshold_expression >2sigma(I)
_cod_data_source_file J-Mater-Chem-C-2015-3-12328.cif
_cod_data_source_block wy03-17
_cod_database_code 7234516

loop_
_symmetry_equiv_pos_as_xyz
'x, y, z'
'-x, -y, -z'

loop_
_atom_site_label
_atom_site_type_symbol
_atom_site_fract_x
_atom_site_fract_y
_atom_site_fract_z
_atom_site_U_iso_or_equiv
_atom_site_adp_type
_atom_site_occupancy
_atom_site_symmetry_multiplicity
_atom_site_calc_flag
_atom_site_refinement_flags
_atom_site_disorder_assembly
_atom_site_disorder_group
C1 C 0.0916(4) 0.75957(18) 0.2057(2) 0.0332(8) Uani 1 1 d . . .
H1 H 0.1283 0.7349 0.2496 0.040 Uiso 1 1 calc R . .
C2 C -0.0315(4) 0.8065(2) 0.2088(2) 0.0410(10) Uani 1 1 d . . .
H2 H -0.0782 0.8141 0.2549 0.049 Uiso 1 1 calc R . .
C3 C -0.0867(4) 0.8424(2) 0.1458(2) 0.0422(10) Uani 1 1 d . . .
H3 H -0.1707 0.8748 0.1484 0.051 Uiso 1 1 calc R . .
C4 C -0.0192(4) 0.8309(2) 0.0784(2) 0.0404(9) Uani 1 1 d . . .
H4 H -0.0567 0.8555 0.0347 0.048 Uiso 1 1 calc R . .
C5 C 0.1031(4) 0.78342(18) 0.07497(19) 0.0320(8) Uani 1 1 d . . .
H5 H 0.1474 0.7747 0.0288 0.038 Uiso 1 1 calc R . .
C6 C 0.1620(3) 0.74841(17) 0.13812(17) 0.0258(7) Uani 1 1 d . . .
C7 C 0.2978(3) 0.70070(17) 0.13139(17) 0.0261(7) Uani 1 1 d . . .
C8 C 0.2912(3) 0.63908(17) 0.08758(17) 0.0257(7) Uani 1 1 d . . .
C9 C 0.1925(4) 0.58356(18) 0.11178(19) 0.0295(8) Uani 1 1 d . . .
H9 H 0.1286 0.5865 0.1545 0.035 Uiso 1 1 calc R . .
C10 C 0.1864(4) 0.52356(19) 0.07390(19) 0.0337(8) Uani 1 1 d . . .
H10 H 0.1193 0.4856 0.0912 0.040 Uiso 1 1 calc R . .
C11 C 0.2777(4) 0.5194(2) 0.0115(2) 0.0377(9) Uani 1 1 d . . .
H11 H 0.2745 0.4782 -0.0139 0.045 Uiso 1 1 calc R . .
C12 C 0.3738(4) 0.5754(2) -0.01408(19) 0.0351(9) Uani 1 1 d . . .
H12 H 0.4347 0.5733 -0.0579 0.042 Uiso 1 1 calc R . .
C13 C 0.3820(4) 0.63460(19) 0.02380(18) 0.0322(8) Uani 1 1 d . . .
H13 H 0.4496 0.6723 0.0063 0.039 Uiso 1 1 calc R . .
C14 C 0.5455(4) 0.58292(18) 0.17378(18) 0.0310(8) Uani 1 1 d . . .
H14 H 0.4563 0.5604 0.1896 0.037 Uiso 1 1 calc R . .
C15 C 0.6688(4) 0.5373(2) 0.16766(19) 0.0348(8) Uani 1 1 d . . .
H15 H 0.6644 0.4839 0.1802 0.042 Uiso 1 1 calc R . .
C16 C 0.7988(4) 0.5693(2) 0.14326(18) 0.0352(8) Uani 1 1 d . . .
H16 H 0.8834 0.5379 0.1376 0.042 Uiso 1 1 calc R . .
C17 C 0.8048(4) 0.6470(2) 0.12722(19) 0.0370(9) Uani 1 1 d . . .
H17 H 0.8942 0.6692 0.1111 0.044 Uiso 1 1 calc R . .
C18 C 0.6814(4) 0.6931(2) 0.13447(19) 0.0345(8) Uani 1 1 d . . .
H18 H 0.6870 0.7466 0.1239 0.041 Uiso 1 1 calc R . .
C19 C 0.5495(3) 0.66132(18) 0.15719(17) 0.0266(7) Uani 1 1 d . . .
C20 C 0.4158(4) 0.71190(18) 0.16226(17) 0.0273(7) Uani 1 1 d . . .
C21 C 0.4214(3) 0.77350(18) 0.20555(18) 0.0291(8) Uani 1 1 d . . .
C22 C 0.4701(4) 0.7572(2) 0.2750(2) 0.0403(9) Uani 1 1 d . . .
H22 H 0.5094 0.7078 0.2915 0.048 Uiso 1 1 calc R . .
C23 C 0.4629(4) 0.8103(2) 0.3201(2) 0.0456(10) Uani 1 1 d . . .
H23 H 0.4965 0.7969 0.3670 0.055 Uiso 1 1 calc R . .
C24 C 0.4075(4) 0.8827(2) 0.2983(2) 0.0450(10) Uani 1 1 d . . .
C25 C 0.3659(4) 0.9020(2) 0.2265(2) 0.0441(10) Uani 1 1 d . . .
H25 H 0.3324 0.9523 0.2091 0.053 Uiso 1 1 calc R . .
C26 C 0.3737(4) 0.84781(19) 0.1812(2) 0.0359(9) Uani 1 1 d . . .
H26 H 0.3461 0.8616 0.1331 0.043 Uiso 1 1 calc R . .
C27 C 0.3972(5) 0.9365(3) 0.3497(3) 0.0552(11) Uani 1 1 d . . .
H27 H 0.4335 0.9189 0.3955 0.066 Uiso 1 1 calc R . .
C28 C 0.3453(5) 1.0036(2) 0.3393(3) 0.0589(13) Uani 1 1 d . . .
H28 H 0.3078 1.0194 0.2936 0.071 Uiso 1 1 calc R . .
C29 C 0.3333(4) 1.0626(2) 0.3880(2) 0.0452(10) Uani 1 1 d . A .
C30 C 0.3406(5) 1.0493(3) 0.4629(3) 0.0566(12) Uani 1 1 d . . .
H30 H 0.3602 0.9992 0.4873 0.068 Uiso 1 1 calc R . .
C31 C 0.3200(5) 1.1075(3) 0.5024(3) 0.0675(14) Uani 1 1 d . A .
H31 H 0.3274 1.0969 0.5535 0.081 Uiso 1 1 calc R . .
C32 C 0.2885(5) 1.1812(3) 0.4697(3) 0.0669(15) Uani 1 1 d . . .
C33 C 0.2864(5) 1.1952(2) 0.3940(3) 0.0640(14) Uani 1 1 d . A .
H33 H 0.2700 1.2455 0.3694 0.077 Uiso 1 1 calc R . .
C34 C 0.3081(5) 1.1360(2) 0.3546(2) 0.0568(12) Uani 1 1 d . . .
H34 H 0.3054 1.1466 0.3031 0.068 Uiso 1 1 calc R A .
C35 C 0.2591(7) 1.2309(3) 0.5268(5) 0.0359(15) Uani 0.60 1 d PD A 1
H35 H 0.2640 1.2111 0.5771 0.043 Uiso 0.60 1 calc PR A 1
C36 C 0.2263(8) 1.3027(3) 0.5048(6) 0.0378(17) Uani 0.60 1 d PD A 1
H36 H 0.2205 1.3212 0.4543 0.045 Uiso 0.60 1 calc PR A 1
C35' C 0.2550(11) 1.2671(10) 0.4813(6) 0.043(3) Uani 0.40 1 d P A 2
H35' H 0.2517 1.3078 0.4414 0.051 Uiso 0.40 1 calc PR A 2
C36' C 0.2322(11) 1.2780(9) 0.5501(8) 0.044(3) Uani 0.40 1 d P A 2
H36' H 0.2381 1.2376 0.5901 0.052 Uiso 0.40 1 calc PR A 2
C37 C 0.1971(5) 1.3571(3) 0.5604(3) 0.0595(13) Uani 1 1 d . . .
C38 C 0.1843(5) 1.3461(2) 0.6360(3) 0.0632(13) Uani 1 1 d . A .
H38 H 0.2006 1.2967 0.6627 0.076 Uiso 1 1 calc R . .
C39 C 0.1482(5) 1.4059(3) 0.6733(3) 0.0592(12) Uani 1 1 d . . .
H39 H 0.1368 1.3976 0.7252 0.071 Uiso 1 1 calc R A .
C40 C 0.1291(4) 1.4768(2) 0.6344(2) 0.0456(10) Uani 1 1 d . A .
C41 C 0.1457(5) 1.4903(2) 0.5589(2) 0.0525(11) Uani 1 1 d . . .
H41 H 0.1361 1.5402 0.5322 0.063 Uiso 1 1 calc R A .
C42 C 0.1765(5) 1.4294(3) 0.5238(2) 0.0585(12) Uani 1 1 d . A .
H42 H 0.1839 1.4377 0.4719 0.070 Uiso 1 1 calc R . .
C43 C 0.6901(3) 0.19216(19) 0.12353(19) 0.0322(8) Uani 1 1 d . . .
H43 H 0.6991 0.2449 0.1068 0.039 Uiso 1 1 calc R . .
C44 C 0.8109(4) 0.1437(2) 0.1226(2) 0.0366(9) Uani 1 1 d . . .
H44 H 0.9021 0.1634 0.1053 0.044 Uiso 1 1 calc R . .
C45 C 0.7996(4) 0.0670(2) 0.14676(19) 0.0349(8) Uani 1 1 d . . .
H45 H 0.8829 0.0339 0.1462 0.042 Uiso 1 1 calc R . .
C46 C 0.6667(4) 0.03847(19) 0.17186(19) 0.0346(8) Uani 1 1 d . . .
H46 H 0.6583 -0.0143 0.1887 0.041 Uiso 1 1 calc R . .
C47 C 0.5465(4) 0.08712(18) 0.17223(18) 0.0298(8) Uani 1 1 d . . .
H47 H 0.4553 0.0672 0.1890 0.036 Uiso 1 1 calc R . .
C48 C 0.5557(3) 0.16459(18) 0.14857(17) 0.0270(7) Uani 1 1 d . . .
C49 C 0.4252(3) 0.21732(17) 0.15290(18) 0.0267(7) Uani 1 1 d . . .
C50 C 0.3039(3) 0.20348(17) 0.12580(17) 0.0278(8) Uani 1 1 d . . .
C51 C 0.2945(3) 0.13988(17) 0.08488(18) 0.0267(7) Uani 1 1 d . . .
C52 C 0.3813(4) 0.13369(19) 0.02012(18) 0.0324(8) Uani 1 1 d . . .
H52 H 0.4488 0.1710 0.0007 0.039 Uiso 1 1 calc R . .
C53 C 0.3695(4) 0.0733(2) -0.01608(19) 0.0363(9) Uani 1 1 d . . .
H53 H 0.4273 0.0704 -0.0607 0.044 Uiso 1 1 calc R . .
C54 C 0.2746(4) 0.0177(2) 0.0122(2) 0.0400(9) Uani 1 1 d . . .
H54 H 0.2694 -0.0243 -0.0119 0.048 Uiso 1 1 calc R . .
C55 C 0.1872(4) 0.0234(2) 0.0757(2) 0.0389(9) Uani 1 1 d . . .
H55 H 0.1211 -0.0146 0.0950 0.047 Uiso 1 1 calc R . .
C56 C 0.1955(4) 0.08431(18) 0.11144(19) 0.0312(8) Uani 1 1 d . . .
H56 H 0.1333 0.0883 0.1544 0.037 Uiso 1 1 calc R . .
C57 C 0.1072(4) 0.28786(19) 0.0726(2) 0.0350(8) Uani 1 1 d . . .
H57 H 0.1551 0.2843 0.0257 0.042 Uiso 1 1 calc R . .
C58 C -0.0190(4) 0.3324(2) 0.0781(2) 0.0453(10) Uani 1 1 d . . .
H58 H -0.0559 0.3599 0.0353 0.054 Uiso 1 1 calc R . .
C59 C -0.0907(4) 0.3368(2) 0.1459(3) 0.0503(11) Uani 1 1 d . . .
H59 H -0.1759 0.3681 0.1500 0.060 Uiso 1 1 calc R . .
C60 C -0.0387(4) 0.2958(2) 0.2074(2) 0.0484(11) Uani 1 1 d . . .
H60 H -0.0898 0.2976 0.2540 0.058 Uiso 1 1 calc R . .
C61 C 0.0885(4) 0.2517(2) 0.2022(2) 0.0376(9) Uani 1 1 d . . .
H61 H 0.1237 0.2237 0.2452 0.045 Uiso 1 1 calc R . .
C62 C 0.1642(3) 0.24846(18) 0.13435(18) 0.0285(8) Uani 1 1 d . . .
C63 C 0.4367(3) 0.28121(18) 0.19302(18) 0.0274(7) Uani 1 1 d . . .
C64 C 0.3599(4) 0.35087(18) 0.17858(18) 0.0296(8) Uani 1 1 d . . .
H64 H 0.3056 0.3610 0.1377 0.036 Uiso 1 1 calc R . .
C65 C 0.3611(4) 0.40509(19) 0.22240(19) 0.0333(8) Uani 1 1 d . . .
H65 H 0.3047 0.4509 0.2119 0.040 Uiso 1 1 calc R . .
C66 C 0.4433(4) 0.39446(18) 0.28213(19) 0.0305(8) Uani 1 1 d . . .
C67 C 0.5311(4) 0.32819(19) 0.29167(19) 0.0363(9) Uani 1 1 d . . .
H67 H 0.5948 0.3209 0.3286 0.044 Uiso 1 1 calc R . .
C68 C 0.5278(4) 0.27281(19) 0.24878(19) 0.0354(9) Uani 1 1 d . . .
H68 H 0.5885 0.2283 0.2573 0.042 Uiso 1 1 calc R . .
C69 C 0.4414(4) 0.44972(19) 0.33039(18) 0.0343(8) Uani 1 1 d . . .
H69 H 0.5172 0.4456 0.3608 0.041 Uiso 1 1 calc R . .
C70 C 0.3416(4) 0.50611(19) 0.33567(18) 0.0346(8) Uani 1 1 d . . .
H70 H 0.2653 0.5081 0.3059 0.041 Uiso 1 1 calc R . .
C71 C 0.3350(4) 0.56486(18) 0.38127(19) 0.0329(8) Uani 1 1 d . . .
C72 C 0.2155(4) 0.6161(2) 0.3806(2) 0.0401(9) Uani 1 1 d . . .
H72 H 0.1419 0.6117 0.3507 0.048 Uiso 1 1 calc R . .
C73 C 0.2030(4) 0.6730(2) 0.4227(2) 0.0456(10) Uani 1 1 d . . .
H73 H 0.1210 0.7070 0.4211 0.055 Uiso 1 1 calc R . .
C74 C 0.3080(4) 0.6812(2) 0.46731(19) 0.0391(9) Uani 1 1 d . . .
C75 C 0.4265(4) 0.6304(2) 0.46769(19) 0.0375(9) Uani 1 1 d . . .
H75 H 0.5000 0.6348 0.4976 0.045 Uiso 1 1 calc R . .
C76 C 0.4400(4) 0.5738(2) 0.4256(2) 0.0388(9) Uani 1 1 d . . .
H76 H 0.5226 0.5403 0.4270 0.047 Uiso 1 1 calc R . .
C77 C 0.3007(5) 0.7427(2) 0.5120(2) 0.0471(10) Uani 1 1 d . . .
H77 H 0.3833 0.7482 0.5354 0.057 Uiso 1 1 calc R . .
C78 C 0.1912(5) 0.7894(2) 0.5219(3) 0.0571(12) Uani 1 1 d . . .
H78 H 0.1091 0.7827 0.4988 0.069 Uiso 1 1 calc R . .
C79 C 0.1795(5) 0.8514(3) 0.5647(3) 0.0563(12) Uani 1 1 d . . .
C80 C 0.0546(5) 0.8966(3) 0.5647(4) 0.097(2) Uani 1 1 d . . .
H80 H -0.0200 0.8860 0.5381 0.117 Uiso 1 1 calc R . .
C81 C 0.0357(5) 0.9564(4) 0.6019(4) 0.108(3) Uani 1 1 d . . .
H81 H -0.0513 0.9866 0.6017 0.129 Uiso 1 1 calc R . .
C82 C 0.1437(5) 0.9716(3) 0.6393(3) 0.0757(17) Uani 1 1 d . . .
C83 C 0.2713(5) 0.9304(2) 0.6403(2) 0.0544(11) Uani 1 1 d . . .
H83 H 0.3461 0.9435 0.6654 0.065 Uiso 1 1 calc R . .
C84 C 0.2893(5) 0.8686(2) 0.6035(2) 0.0495(11) Uani 1 1 d . . .
H84 H 0.3759 0.8382 0.6047 0.059 Uiso 1 1 calc R . .
N1 N 0.0852(5) 1.5403(2) 0.6724(2) 0.0770(13) Uani 1 1 d D . .
N2 N 0.1223(5) 1.0376(3) 0.6745(3) 0.119(2) Uani 1 1 d D . .
O1 O 0.1074(8) 1.6016(2) 0.6422(3) 0.202(4) Uani 1 1 d D A .
O2 O 0.0195(4) 1.5261(2) 0.73330(18) 0.0861(12) Uani 1 1 d D A .
O3 O 0.2256(4) 1.06778(18) 0.68814(17) 0.0638(9) Uani 1 1 d D . .
O4 O -0.0008(6) 1.0387(4) 0.7162(4) 0.0641(17) Uani 0.50 1 d PDU . .
O4' O 0.0192(9) 1.0926(5) 0.6488(5) 0.104(3) Uani 0.50 1 d PDU . .

loop_
_atom_site_aniso_label
_atom_site_aniso_U_11
_atom_site_aniso_U_22
_atom_site_aniso_U_33
_atom_site_aniso_U_23
_atom_site_aniso_U_13
_atom_site_aniso_U_12
C1 0.031(2) 0.0323(18) 0.038(2) -0.0109(16) -0.0006(15) -0.0047(15)
C2 0.031(2) 0.040(2) 0.054(3) -0.0206(19) 0.0082(18) -0.0043(17)
C3 0.028(2) 0.0303(19) 0.071(3) -0.0172(19) -0.0063(19) 0.0060(16)
C4 0.035(2) 0.0328(19) 0.056(2) -0.0117(18) -0.0130(18) 0.0057(16)
C5 0.0282(19) 0.0323(18) 0.036(2) -0.0063(15) -0.0065(15) 0.0016(15)
C6 0.0253(18) 0.0219(16) 0.0327(19) -0.0107(14) -0.0026(14) -0.0035(13)
C7 0.0259(18) 0.0260(16) 0.0273(18) -0.0071(14) -0.0033(14) 0.0007(14)
C8 0.0217(17) 0.0268(17) 0.0297(18) -0.0071(14) -0.0066(13) 0.0033(14)
C9 0.0246(18) 0.0312(18) 0.0353(19) -0.0117(15) -0.0078(14) 0.0034(14)
C10 0.031(2) 0.0293(18) 0.044(2) -0.0126(16) -0.0122(16) 0.0035(15)
C11 0.037(2) 0.036(2) 0.045(2) -0.0201(17) -0.0143(17) 0.0112(17)
C12 0.034(2) 0.043(2) 0.0294(19) -0.0116(16) -0.0061(15) 0.0094(17)
C13 0.0288(19) 0.0366(19) 0.0324(19) -0.0101(16) -0.0056(15) 0.0042(15)
C14 0.0240(18) 0.0349(19) 0.0347(19) -0.0077(15) -0.0018(14) -0.0036(15)
C15 0.032(2) 0.0354(19) 0.038(2) -0.0092(16) -0.0048(16) -0.0005(16)
C16 0.027(2) 0.046(2) 0.032(2) -0.0102(16) -0.0044(15) 0.0059(16)
C17 0.0211(19) 0.053(2) 0.038(2) -0.0066(17) -0.0040(15) -0.0054(16)
C18 0.029(2) 0.0357(19) 0.039(2) -0.0037(16) -0.0097(15) -0.0048(15)
C19 0.0195(17) 0.0318(18) 0.0296(18) -0.0057(14) -0.0060(13) -0.0018(14)
C20 0.0294(19) 0.0278(17) 0.0251(17) -0.0058(14) -0.0035(14) 0.0009(14)
C21 0.0230(18) 0.0316(18) 0.035(2) -0.0091(15) -0.0050(14) -0.0073(14)
C22 0.042(2) 0.044(2) 0.038(2) -0.0108(17) -0.0079(17) -0.0073(18)
C23 0.050(3) 0.048(2) 0.044(2) -0.0124(19) -0.0091(19) -0.0115(19)
C24 0.036(2) 0.062(3) 0.044(2) -0.028(2) 0.0018(18) -0.0189(19)
C25 0.037(2) 0.0273(19) 0.069(3) -0.0133(18) 0.0001(19) -0.0057(16)
C26 0.034(2) 0.0313(19) 0.046(2) -0.0122(16) -0.0046(16) -0.0062(16)
C27 0.050(3) 0.057(3) 0.064(3) -0.022(2) -0.008(2) -0.009(2)
C28 0.047(3) 0.046(3) 0.081(3) -0.012(2) 0.011(2) -0.006(2)
C29 0.038(2) 0.041(2) 0.058(3) -0.020(2) 0.0071(19) -0.0021(17)
C30 0.040(3) 0.065(3) 0.063(3) -0.008(2) -0.008(2) 0.007(2)
C31 0.043(3) 0.107(4) 0.064(3) -0.040(3) -0.017(2) 0.004(3)
C32 0.032(3) 0.097(4) 0.091(4) -0.072(3) -0.002(2) -0.008(2)
C33 0.054(3) 0.043(2) 0.098(4) -0.023(3) 0.000(3) -0.005(2)
C34 0.069(3) 0.049(3) 0.053(3) -0.017(2) 0.002(2) -0.005(2)
C35 0.036(4) 0.047(4) 0.027(4) -0.008(4) -0.010(3) -0.008(3)
C36 0.047(4) 0.048(5) 0.020(4) -0.009(4) 0.001(3) -0.010(3)
C35' 0.043(6) 0.062(8) 0.030(7) -0.023(7) -0.017(5) 0.006(6)
C36' 0.043(6) 0.051(7) 0.043(8) -0.024(7) 0.005(6) -0.015(5)
C37 0.036(3) 0.062(3) 0.090(4) -0.043(3) 0.006(2) -0.012(2)
C38 0.047(3) 0.042(2) 0.102(4) -0.013(3) -0.012(3) 0.004(2)
C39 0.059(3) 0.072(3) 0.049(3) -0.009(2) -0.017(2) -0.003(2)
C40 0.053(3) 0.045(2) 0.045(2) -0.0248(19) 0.0007(19) -0.0109(19)
C41 0.065(3) 0.050(2) 0.041(2) -0.0127(19) 0.010(2) -0.009(2)
C42 0.066(3) 0.065(3) 0.050(3) -0.029(2) 0.008(2) -0.014(2)
C43 0.0254(19) 0.0330(18) 0.040(2) -0.0084(16) -0.0067(15) -0.0029(15)
C44 0.0243(19) 0.045(2) 0.043(2) -0.0119(17) -0.0031(15) -0.0030(16)
C45 0.028(2) 0.040(2) 0.038(2) -0.0139(16) -0.0046(15) 0.0080(16)
C46 0.035(2) 0.0296(18) 0.040(2) -0.0077(16) -0.0075(16) 0.0024(15)
C47 0.0237(18) 0.0327(18) 0.0340(19) -0.0077(15) -0.0035(14) -0.0029(14)
C48 0.0252(18) 0.0305(17) 0.0273(18) -0.0080(14) -0.0059(13) -0.0027(14)
C49 0.0244(18) 0.0270(17) 0.0297(18) -0.0054(14) -0.0044(14) -0.0025(14)
C50 0.0276(19) 0.0271(17) 0.0289(18) -0.0073(14) 0.0002(14) -0.0011(14)
C51 0.0220(18) 0.0282(17) 0.0327(19) -0.0095(15) -0.0106(14) 0.0025(14)
C52 0.032(2) 0.0317(18) 0.034(2) -0.0079(15) -0.0039(15) 0.0033(15)
C53 0.034(2) 0.043(2) 0.034(2) -0.0172(17) -0.0056(16) 0.0066(17)
C54 0.037(2) 0.034(2) 0.055(2) -0.0232(18) -0.0139(18) 0.0116(17)
C55 0.026(2) 0.0317(19) 0.063(3) -0.0168(18) -0.0063(17) -0.0021(15)
C56 0.0247(18) 0.0328(18) 0.038(2) -0.0110(15) -0.0049(15) 0.0002(15)
C57 0.033(2) 0.0357(19) 0.041(2) -0.0145(17) -0.0119(16) 0.0034(16)
C58 0.037(2) 0.034(2) 0.072(3) -0.019(2) -0.024(2) 0.0059(17)
C59 0.032(2) 0.038(2) 0.089(3) -0.032(2) -0.013(2) 0.0090(18)
C60 0.032(2) 0.060(3) 0.059(3) -0.030(2) 0.0037(19) -0.0013(19)
C61 0.028(2) 0.047(2) 0.041(2) -0.0169(17) -0.0021(16) -0.0026(16)
C62 0.0245(18) 0.0254(16) 0.039(2) -0.0136(15) -0.0061(15) -0.0008(14)
C63 0.0219(18) 0.0279(17) 0.0337(19) -0.0077(14) -0.0041(14) -0.0025(14)
C64 0.0309(19) 0.0297(17) 0.0285(18) -0.0006(14) -0.0092(14) -0.0049(15)
C65 0.038(2) 0.0267(17) 0.037(2) -0.0086(15) -0.0076(16) -0.0022(15)
C66 0.034(2) 0.0266(17) 0.0328(19) -0.0062(14) -0.0053(15) -0.0059(15)
C67 0.040(2) 0.0365(19) 0.036(2) -0.0101(16) -0.0172(16) 0.0005(17)
C68 0.038(2) 0.0312(18) 0.040(2) -0.0102(16) -0.0122(16) 0.0020(16)
C69 0.041(2) 0.0342(19) 0.0289(19) -0.0067(15) -0.0058(15) -0.0067(16)
C70 0.036(2) 0.039(2) 0.031(2) -0.0103(16) -0.0056(15) -0.0075(17)
C71 0.039(2) 0.0281(18) 0.034(2) -0.0116(15) -0.0005(16) -0.0041(15)
C72 0.040(2) 0.041(2) 0.042(2) -0.0123(18) -0.0065(17) -0.0047(17)
C73 0.048(3) 0.039(2) 0.049(2) -0.0108(18) 0.0033(19) 0.0021(18)
C74 0.050(2) 0.038(2) 0.031(2) -0.0103(16) 0.0005(17) -0.0091(18)
C75 0.042(2) 0.041(2) 0.033(2) -0.0134(16) -0.0043(16) -0.0076(17)
C76 0.044(2) 0.036(2) 0.038(2) -0.0106(16) -0.0037(17) -0.0029(17)
C77 0.053(3) 0.052(2) 0.038(2) -0.0085(19) -0.0033(19) -0.012(2)
C78 0.045(3) 0.062(3) 0.073(3) -0.035(2) -0.004(2) -0.010(2)
C79 0.052(3) 0.060(3) 0.067(3) -0.038(2) 0.002(2) -0.013(2)
C80 0.041(3) 0.116(5) 0.165(6) -0.109(5) -0.016(3) 0.002(3)
C81 0.030(3) 0.137(5) 0.188(7) -0.122(5) -0.007(3) -0.001(3)
C82 0.036(3) 0.100(4) 0.112(4) -0.082(4) 0.003(3) -0.005(3)
C83 0.052(3) 0.066(3) 0.054(3) -0.031(2) -0.005(2) -0.004(2)
C84 0.056(3) 0.052(2) 0.043(2) -0.018(2) -0.0039(19) 0.005(2)
N1 0.105(4) 0.064(3) 0.065(3) -0.035(2) 0.019(3) -0.009(2)
N2 0.044(3) 0.155(5) 0.201(6) -0.149(5) -0.033(3) 0.030(3)
O1 0.369(10) 0.053(3) 0.162(5) -0.054(3) 0.158(6) -0.068(4)
O2 0.106(3) 0.104(3) 0.050(2) -0.030(2) 0.000(2) 0.021(2)
O3 0.058(2) 0.072(2) 0.075(2) -0.0446(18) -0.0211(16) 0.0076(17)
O4 0.048(3) 0.074(3) 0.078(4) -0.047(3) 0.005(3) 0.011(3)
O4' 0.092(4) 0.104(4) 0.127(5) -0.058(4) -0.018(4) 0.018(4)

loop_
_atom_type_symbol
_atom_type_description
_atom_type_scat_dispersion_real
_atom_type_scat_dispersion_imag
_atom_type_scat_source
C C 0.0033 0.0016 'International Tables Vol C Tables 4.2.6.8 and 6.1.1.4'
H H 0.0000 0.0000 'International Tables Vol C Tables 4.2.6.8 and 6.1.1.4'
N N 0.0061 0.0033 'International Tables Vol C Tables 4.2.6.8 and 6.1.1.4'
O O 0.0106 0.0060 'International Tables Vol C Tables 4.2.6.8 and 6.1.1.4'

loop_
_geom_angle_atom_site_label_1
_geom_angle_atom_site_label_2
_geom_angle_atom_site_label_3
_geom_angle
_geom_angle_site_symmetry_1
_geom_angle_site_symmetry_3
C2 C1 C6 120.2(3) . .
C2 C1 H1 119.9 . .
C6 C1 H1 119.9 . .
C3 C2 C1 120.7(3) . .
C3 C2 H2 119.6 . .
C1 C2 H2 119.6 . .
C2 C3 C4 119.7(3) . .
C2 C3 H3 120.2 . .
C4 C3 H3 120.2 . .
C5 C4 C3 119.9(4) . .
C5 C4 H4 120.1 . .
C3 C4 H4 120.1 . .
C4 C5 C6 121.0(3) . .
C4 C5 H5 119.5 . .
C6 C5 H5 119.5 . .
C5 C6 C1 118.5(3) . .
C5 C6 C7 119.0(3) . .
C1 C6 C7 122.5(3) . .
C20 C7 C6 123.1(3) . .
C20 C7 C8 122.9(3) . .
C6 C7 C8 114.1(3) . .
C9 C8 C13 118.8(3) . .
C9 C8 C7 118.8(3) . .
C13 C8 C7 122.4(3) . .
C8 C9 C10 120.6(3) . .
C8 C9 H9 119.7 . .
C10 C9 H9 119.7 . .
C11 C10 C9 120.1(4) . .
C11 C10 H10 120.0 . .
C9 C10 H10 120.0 . .
C10 C11 C12 119.8(3) . .
C10 C11 H11 120.1 . .
C12 C11 H11 120.1 . .
C11 C12 C13 120.5(3) . .
C11 C12 H12 119.8 . .
C13 C12 H12 119.8 . .
C12 C13 C8 120.3(4) . .
C12 C13 H13 119.9 . .
C8 C13 H13 119.9 . .
C15 C14 C19 121.1(3) . .
C15 C14 H14 119.5 . .
C19 C14 H14 119.5 . .
C14 C15 C16 120.1(3) . .
C14 C15 H15 120.0 . .
C16 C15 H15 120.0 . .
C17 C16 C15 119.5(3) . .
C17 C16 H16 120.2 . .
C15 C16 H16 120.2 . .
C16 C17 C18 120.6(3) . .
C16 C17 H17 119.7 . .
C18 C17 H17 119.7 . .
C17 C18 C19 120.3(3) . .
C17 C18 H18 119.9 . .
C19 C18 H18 119.9 . .
C14 C19 C18 118.4(3) . .
C14 C19 C20 121.8(3) . .
C18 C19 C20 119.7(3) . .
C7 C20 C21 122.4(3) . .
C7 C20 C19 122.1(3) . .
C21 C20 C19 115.4(3) . .
C26 C21 C22 117.4(3) . .
C26 C21 C20 122.5(3) . .
C22 C21 C20 120.0(3) . .
C23 C22 C21 122.1(4) . .
C23 C22 H22 118.9 . .
C21 C22 H22 118.9 . .
C22 C23 C24 120.9(4) . .
C22 C23 H23 119.5 . .
C24 C23 H23 119.5 . .
C23 C24 C25 118.0(3) . .
C23 C24 C27 118.7(4) . .
C25 C24 C27 123.2(4) . .
C26 C25 C24 120.5(4) . .
C26 C25 H25 119.7 . .
C24 C25 H25 119.7 . .
C25 C26 C21 120.8(4) . .
C25 C26 H26 119.6 . .
C21 C26 H26 119.6 . .
C28 C27 C24 126.7(5) . .
C28 C27 H27 116.7 . .
C24 C27 H27 116.7 . .
C27 C28 C29 130.1(5) . .
C27 C28 H28 115.0 . .
C29 C28 H28 115.0 . .
C34 C29 C30 117.8(4) . .
C34 C29 C28 116.0(4) . .
C30 C29 C28 126.2(4) . .
C31 C30 C29 121.0(4) . .
C31 C30 H30 119.5 . .
C29 C30 H30 119.5 . .
C30 C31 C32 121.7(5) . .
C30 C31 H31 119.2 . .
C32 C31 H31 119.2 . .
C31 C32 C33 117.5(4) . .
C31 C32 C35 109.8(5) . .
C33 C32 C35 132.7(6) . .
C31 C32 C35' 146.1(6) . .
C33 C32 C35' 96.3(6) . .
C35 C32 C35' 36.6(4) . .
C34 C33 C32 120.3(5) . .
C34 C33 H33 119.8 . .
C32 C33 H33 119.8 . .
C29 C34 C33 121.7(4) . .
C29 C34 H34 119.2 . .
C33 C34 H34 119.2 . .
C36 C35 C32 117.5(10) . .
C36 C35 H35 121.2 . .
C32 C35 H35 121.2 . .
C35 C36 C37 120.2(10) . .
C35 C36 H36 119.9 . .
C37 C36 H36 119.9 . .
C36' C35' C32 115.9(15) . .
C36' C35' H35' 122.0 . .
C32 C35' H35' 122.0 . .
C35' C36' C37 115.6(17) . .
C35' C36' H36' 122.2 . .
C37 C36' H36' 122.2 . .
C42 C37 C38 117.8(4) . .
C42 C37 C36' 143.3(7) . .
C38 C37 C36' 98.8(7) . .
C42 C37 C36 109.1(5) . .
C38 C37 C36 133.0(5) . .
C36' C37 C36 34.3(5) . .
C39 C38 C37 121.0(4) . .
C39 C38 H38 119.5 . .
C37 C38 H38 119.5 . .
C40 C39 C38 118.9(4) . .
C40 C39 H39 120.5 . .
C38 C39 H39 120.5 . .
C39 C40 C41 121.7(4) . .
C39 C40 N1 119.9(4) . .
C41 C40 N1 118.4(4) . .
C42 C41 C40 117.8(4) . .
C42 C41 H41 121.1 . .
C40 C41 H41 121.1 . .
C37 C42 C41 122.7(4) . .
C37 C42 H42 118.7 . .
C41 C42 H42 118.7 . .
C44 C43 C48 120.8(3) . .
C44 C43 H43 119.6 . .
C48 C43 H43 119.6 . .
C45 C44 C43 120.3(3) . .
C45 C44 H44 119.8 . .
C43 C44 H44 119.8 . .
C44 C45 C46 119.8(3) . .
C44 C45 H45 120.1 . .
C46 C45 H45 120.1 . .
C47 C46 C45 119.6(3) . .
C47 C46 H46 120.2 . .
C45 C46 H46 120.2 . .
C46 C47 C48 121.5(3) . .
C46 C47 H47 119.2 . .
C48 C47 H47 119.2 . .
C43 C48 C47 118.1(3) . .
C43 C48 C49 121.0(3) . .
C47 C48 C49 120.9(3) . .
C50 C49 C63 123.5(3) . .
C50 C49 C48 120.8(3) . .
C63 C49 C48 115.5(3) . .
C49 C50 C51 122.9(3) . .
C49 C50 C62 124.4(3) . .
C51 C50 C62 112.6(3) . .
C56 C51 C52 118.2(3) . .
C56 C51 C50 119.5(3) . .
C52 C51 C50 122.3(3) . .
C53 C52 C51 120.5(3) . .
C53 C52 H52 119.8 . .
C51 C52 H52 119.8 . .
C54 C53 C52 120.6(3) . .
C54 C53 H53 119.7 . .
C52 C53 H53 119.7 . .
C53 C54 C55 119.6(3) . .
C53 C54 H54 120.2 . .
C55 C54 H54 120.2 . .
C54 C55 C56 120.4(4) . .
C54 C55 H55 119.8 . .
C56 C55 H55 119.8 . .
C55 C56 C51 120.8(3) . .
C55 C56 H56 119.6 . .
C51 C56 H56 119.6 . .
C62 C57 C58 121.0(3) . .
C62 C57 H57 119.5 . .
C58 C57 H57 119.5 . .
C59 C58 C57 119.8(4) . .
C59 C58 H58 120.1 . .
C57 C58 H58 120.1 . .
C60 C59 C58 119.9(3) . .
C60 C59 H59 120.1 . .
C58 C59 H59 120.1 . .
C59 C60 C61 120.5(4) . .
C59 C60 H60 119.7 . .
C61 C60 H60 119.7 . .
C60 C61 C62 120.3(4) . .
C60 C61 H61 119.9 . .
C62 C61 H61 119.9 . .
C57 C62 C61 118.4(3) . .
C57 C62 C50 119.1(3) . .
C61 C62 C50 122.5(3) . .
C64 C63 C68 116.7(3) . .
C64 C63 C49 123.5(3) . .
C68 C63 C49 119.8(3) . .
C65 C64 C63 121.5(3) . .
C65 C64 H64 119.2 . .
C63 C64 H64 119.2 . .
C64 C65 C66 121.8(3) . .
C64 C65 H65 119.1 . .
C66 C65 H65 119.1 . .
C67 C66 C65 116.3(3) . .
C67 C66 C69 121.3(3) . .
C65 C66 C69 122.5(3) . .
C68 C67 C66 121.9(3) . .
C68 C67 H67 119.0 . .
C66 C67 H67 119.0 . .
C67 C68 C63 121.3(3) . .
C67 C68 H68 119.4 . .
C63 C68 H68 119.4 . .
C70 C69 C66 125.4(3) . .
C70 C69 H69 117.3 . .
C66 C69 H69 117.3 . .
C69 C70 C71 128.4(3) . .
C69 C70 H70 115.8 . .
C71 C70 H70 115.8 . .
C76 C71 C72 117.3(3) . .
C76 C71 C70 124.4(3) . .
C72 C71 C70 118.3(3) . .
C73 C72 C71 121.0(4) . .
C73 C72 H72 119.5 . .
C71 C72 H72 119.5 . .
C72 C73 C74 121.4(4) . .
C72 C73 H73 119.3 . .
C74 C73 H73 119.3 . .
C75 C74 C73 117.4(3) . .
C75 C74 C77 119.4(4) . .
C73 C74 C77 123.1(4) . .
C76 C75 C74 121.6(4) . .
C76 C75 H75 119.2 . .
C74 C75 H75 119.2 . .
C75 C76 C71 121.4(3) . .
C75 C76 H76 119.3 . .
C71 C76 H76 119.3 . .
C78 C77 C74 125.7(4) . .
C78 C77 H77 117.2 . .
C74 C77 H77 117.2 . .
C77 C78 C79 127.7(4) . .
C77 C78 H78 116.2 . .
C79 C78 H78 116.2 . .
C80 C79 C84 118.3(4) . .
C80 C79 C78 117.8(4) . .
C84 C79 C78 123.9(4) . .
C81 C80 C79 121.6(5) . .
C81 C80 H80 119.2 . .
C79 C80 H80 119.2 . .
C82 C81 C80 118.9(5) . .
C82 C81 H81 120.6 . .
C80 C81 H81 120.6 . .
C81 C82 C83 122.6(4) . .
C81 C82 N2 117.0(4) . .
C83 C82 N2 120.3(4) . .
C82 C83 C84 118.4(4) . .
C82 C83 H83 120.8 . .
C84 C83 H83 120.8 . .
C83 C84 C79 120.2(4) . .
C83 C84 H84 119.9 . .
C79 C84 H84 119.9 . .
O1 N1 O2 123.6(4) . .
O1 N1 C40 118.8(4) . .
O2 N1 C40 117.4(4) . .
O3 N2 O4 121.2(5) . .
O3 N2 O4' 110.0(6) . .
O4 N2 O4' 64.4(5) . .
O3 N2 C82 119.5(4) . .
O4 N2 C82 112.6(5) . .
O4' N2 C82 116.8(6) . .
N2 O4 O4' 60.3(5) . .
N2 O4' O4 55.3(5) . .

loop_
_geom_bond_atom_site_label_1
_geom_bond_atom_site_label_2
_geom_bond_distance
_geom_bond_site_symmetry_2
C1 C2 1.387(5) .
C1 C6 1.398(4) .
C1 H1 0.9500 .
C2 C3 1.377(6) .
C2 H2 0.9500 .
C3 C4 1.388(5) .
C3 H3 0.9500 .
C4 C5 1.386(4) .
C4 H4 0.9500 .
C5 C6 1.390(5) .
C5 H5 0.9500 .
C6 C7 1.494(4) .
C7 C20 1.347(5) .
C7 C8 1.496(4) .
C8 C9 1.390(5) .
C8 C13 1.398(4) .
C9 C10 1.397(4) .
C9 H9 0.9500 .
C10 C11 1.379(5) .
C10 H10 0.9500 .
C11 C12 1.383(5) .
C11 H11 0.9500 .
C12 C13 1.388(5) .
C12 H12 0.9500 .
C13 H13 0.9500 .
C14 C15 1.379(4) .
C14 C19 1.390(4) .
C14 H14 0.9500 .
C15 C16 1.381(5) .
C15 H15 0.9500 .
C16 C17 1.379(5) .
C16 H16 0.9500 .
C17 C18 1.386(5) .
C17 H17 0.9500 .
C18 C19 1.391(5) .
C18 H18 0.9500 .
C19 C20 1.504(4) .
C20 C21 1.487(4) .
C21 C26 1.393(5) .
C21 C22 1.401(5) .
C22 C23 1.372(5) .
C22 H22 0.9500 .
C23 C24 1.377(5) .
C23 H23 0.9500 .
C24 C25 1.418(6) .
C24 C27 1.470(5) .
C25 C26 1.390(5) .
C25 H25 0.9500 .
C26 H26 0.9500 .
C27 C28 1.259(6) .
C27 H27 0.9500 .
C28 C29 1.504(6) .
C28 H28 0.9500 .
C29 C34 1.374(6) .
C29 C30 1.387(6) .
C30 C31 1.373(6) .
C30 H30 0.9500 .
C31 C32 1.384(7) .
C31 H31 0.9500 .
C32 C33 1.394(7) .
C32 C35 1.501(9) .
C32 C35' 1.602(17) .
C33 C34 1.387(6) .
C33 H33 0.9500 .
C34 H34 0.9500 .
C35 C36 1.309(5) .
C35 H35 0.9500 .
C36 C37 1.539(10) .
C36 H36 0.9500 .
C35' C36' 1.326(14) .
C35' H35' 0.9500 .
C36' C37 1.478(14) .
C36' H36' 0.9500 .
C37 C42 1.370(6) .
C37 C38 1.384(7) .
C38 C39 1.384(6) .
C38 H38 0.9500 .
C39 C40 1.362(6) .
C39 H39 0.9500 .
C40 C41 1.382(6) .
C40 N1 1.461(5) .
C41 C42 1.370(5) .
C41 H41 0.9500 .
C42 H42 0.9500 .
C43 C44 1.383(4) .
C43 C48 1.389(5) .
C43 H43 0.9500 .
C44 C45 1.379(5) .
C44 H44 0.9500 .
C45 C46 1.384(5) .
C45 H45 0.9500 .
C46 C47 1.381(4) .
C46 H46 0.9500 .
C47 C48 1.389(4) .
C47 H47 0.9500 .
C48 C49 1.502(4) .
C49 C50 1.352(5) .
C49 C63 1.493(4) .
C50 C51 1.494(4) .
C50 C62 1.502(4) .
C51 C56 1.398(5) .
C51 C52 1.399(4) .
C52 C53 1.391(5) .
C52 H52 0.9500 .
C53 C54 1.379(5) .
C53 H53 0.9500 .
C54 C55 1.382(5) .
C54 H54 0.9500 .
C55 C56 1.389(5) .
C55 H55 0.9500 .
C56 H56 0.9500 .
C57 C62 1.386(5) .
C57 C58 1.389(5) .
C57 H57 0.9500 .
C58 C59 1.380(6) .
C58 H58 0.9500 .
C59 C60 1.371(6) .
C59 H59 0.9500 .
C60 C61 1.392(5) .
C60 H60 0.9500 .
C61 C62 1.393(5) .
C61 H61 0.9500 .
C63 C64 1.401(4) .
C63 C68 1.403(5) .
C64 C65 1.379(5) .
C64 H64 0.9500 .
C65 C66 1.406(5) .
C65 H65 0.9500 .
C66 C67 1.397(4) .
C66 C69 1.452(5) .
C67 C68 1.386(5) .
C67 H67 0.9500 .
C68 H68 0.9500 .
C69 C70 1.342(5) .
C69 H69 0.9500 .
C70 C71 1.462(5) .
C70 H70 0.9500 .
C71 C76 1.392(5) .
C71 C72 1.402(5) .
C72 C73 1.388(5) .
C72 H72 0.9500 .
C73 C74 1.391(6) .
C73 H73 0.9500 .
C74 C75 1.391(5) .
C74 C77 1.491(5) .
C75 C76 1.381(5) .
C75 H75 0.9500 .
C76 H76 0.9500 .
C77 C78 1.300(5) .
C77 H77 0.9500 .
C78 C79 1.473(5) .
C78 H78 0.9500 .
C79 C80 1.381(6) .
C79 C84 1.404(6) .
C80 C81 1.370(6) .
C80 H80 0.9500 .
C81 C82 1.363(7) .
C81 H81 0.9500 .
C82 C83 1.366(6) .
C82 N2 1.446(6) .
C83 C84 1.397(5) .
C83 H83 0.9500 .
C84 H84 0.9500 .
N1 O1 1.166(5) .
N1 O2 1.227(5) .
N2 O3 1.215(5) .
N2 O4 1.321(7) .
N2 O4' 1.396(9) .
O4 O4' 1.449(11) .

loop_
_geom_torsion_atom_site_label_1
_geom_torsion_atom_site_label_2
_geom_torsion_atom_site_label_3
_geom_torsion_atom_site_label_4
_geom_torsion
_geom_torsion_site_symmetry_1
_geom_torsion_site_symmetry_2
_geom_torsion_site_symmetry_3
_geom_torsion_site_symmetry_4
C6 C1 C2 C3 0.5(5) . . . .
C1 C2 C3 C4 0.5(6) . . . .
C2 C3 C4 C5 0.1(6) . . . .
C3 C4 C5 C6 -1.7(6) . . . .
C4 C5 C6 C1 2.6(5) . . . .
C4 C5 C6 C7 -177.1(3) . . . .
C2 C1 C6 C5 -2.0(5) . . . .
C2 C1 C6 C7 177.7(3) . . . .
C5 C6 C7 C20 125.2(4) . . . .
C1 C6 C7 C20 -54.5(5) . . . .
C5 C6 C7 C8 -55.0(4) . . . .
C1 C6 C7 C8 125.2(3) . . . .
C20 C7 C8 C9 118.3(4) . . . .
C6 C7 C8 C9 -61.4(4) . . . .
C20 C7 C8 C13 -60.7(5) . . . .
C6 C7 C8 C13 119.6(3) . . . .
C13 C8 C9 C10 1.4(5) . . . .
C7 C8 C9 C10 -177.7(3) . . . .
C8 C9 C10 C11 -0.7(5) . . . .
C9 C10 C11 C12 -0.9(5) . . . .
C10 C11 C12 C13 1.8(5) . . . .
C11 C12 C13 C8 -1.2(5) . . . .
C9 C8 C13 C12 -0.4(5) . . . .
C7 C8 C13 C12 178.6(3) . . . .
C19 C14 C15 C16 -1.3(5) . . . .
C14 C15 C16 C17 1.9(5) . . . .
C15 C16 C17 C18 -0.9(5) . . . .
C16 C17 C18 C19 -0.8(5) . . . .
C15 C14 C19 C18 -0.3(5) . . . .
C15 C14 C19 C20 178.9(3) . . . .
C17 C18 C19 C14 1.4(5) . . . .
C17 C18 C19 C20 -177.8(3) . . . .
C6 C7 C20 C21 -0.5(5) . . . .
C8 C7 C20 C21 179.8(3) . . . .
C6 C7 C20 C19 177.6(3) . . . .
C8 C7 C20 C19 -2.1(5) . . . .
C14 C19 C20 C7 -49.6(5) . . . .
C18 C19 C20 C7 129.6(4) . . . .
C14 C19 C20 C21 128.6(3) . . . .
C18 C19 C20 C21 -52.2(4) . . . .
C7 C20 C21 C26 -47.4(5) . . . .
C19 C20 C21 C26 134.4(3) . . . .
C7 C20 C21 C22 129.7(4) . . . .
C19 C20 C21 C22 -48.5(4) . . . .
C26 C21 C22 C23 4.3(6) . . . .
C20 C21 C22 C23 -172.9(3) . . . .
C21 C22 C23 C24 -0.4(6) . . . .
C22 C23 C24 C25 -3.5(6) . . . .
C22 C23 C24 C27 177.7(4) . . . .
C23 C24 C25 C26 3.5(6) . . . .
C27 C24 C25 C26 -177.8(4) . . . .
C24 C25 C26 C21 0.5(6) . . . .
C22 C21 C26 C25 -4.3(5) . . . .
C20 C21 C26 C25 172.9(3) . . . .
C23 C24 C27 C28 -177.5(4) . . . .
C25 C24 C27 C28 3.8(7) . . . .
C24 C27 C28 C29 -178.6(4) . . . .
C27 C28 C29 C34 162.7(5) . . . .
C27 C28 C29 C30 -19.6(8) . . . .
C34 C29 C30 C31 1.5(7) . . . .
C28 C29 C30 C31 -176.2(4) . . . .
C29 C30 C31 C32 1.2(7) . . . .
C30 C31 C32 C33 -3.5(7) . . . .
C30 C31 C32 C35 175.0(5) . . . .
C30 C31 C32 C35' 180.0(8) . . . .
C31 C32 C33 C34 3.2(7) . . . .
C35 C32 C33 C34 -175.0(5) . . . .
C35' C32 C33 C34 -178.8(5) . . . .
C30 C29 C34 C33 -1.8(7) . . . .
C28 C29 C34 C33 176.1(4) . . . .
C32 C33 C34 C29 -0.6(7) . . . .
C31 C32 C35 C36 -179.5(6) . . . .
C33 C32 C35 C36 -1.2(9) . . . .
C35' C32 C35 C36 5.1(8) . . . .
C32 C35 C36 C37 -179.1(5) . . . .
C31 C32 C35' C36' -10.1(15) . . . .
C33 C32 C35' C36' 173.0(8) . . . .
C35 C32 C35' C36' -2.3(7) . . . .
C32 C35' C36' C37 -178.2(7) . . . .
C35' C36' C37 C42 0.5(15) . . . .
C35' C36' C37 C38 -178.9(8) . . . .
C35' C36' C37 C36 4.9(7) . . . .
C35 C36 C37 C42 175.3(6) . . . .
C35 C36 C37 C38 -7.0(10) . . . .
C35 C36 C37 C36' -2.0(8) . . . .
C42 C37 C38 C39 1.7(7) . . . .
C36' C37 C38 C39 -178.7(6) . . . .
C36 C37 C38 C39 -175.9(5) . . . .
C37 C38 C39 C40 -1.9(7) . . . .
C38 C39 C40 C41 -0.4(7) . . . .
C38 C39 C40 N1 177.5(4) . . . .
C39 C40 C41 C42 2.6(7) . . . .
N1 C40 C41 C42 -175.3(4) . . . .
C38 C37 C42 C41 0.7(7) . . . .
C36' C37 C42 C41 -178.6(8) . . . .
C36 C37 C42 C41 178.8(5) . . . .
C40 C41 C42 C37 -2.8(7) . . . .
C48 C43 C44 C45 -0.1(5) . . . .
C43 C44 C45 C46 0.2(5) . . . .
C44 C45 C46 C47 0.2(5) . . . .
C45 C46 C47 C48 -0.6(5) . . . .
C44 C43 C48 C47 -0.3(5) . . . .
C44 C43 C48 C49 177.2(3) . . . .
C46 C47 C48 C43 0.7(5) . . . .
C46 C47 C48 C49 -176.8(3) . . . .
C43 C48 C49 C50 131.9(4) . . . .
C47 C48 C49 C50 -50.6(5) . . . .
C43 C48 C49 C63 -52.1(4) . . . .
C47 C48 C49 C63 125.3(3) . . . .
C63 C49 C50 C51 179.2(3) . . . .
C48 C49 C50 C51 -5.2(5) . . . .
C63 C49 C50 C62 -2.1(5) . . . .
C48 C49 C50 C62 173.6(3) . . . .
C49 C50 C51 C56 120.4(4) . . . .
C62 C50 C51 C56 -58.5(4) . . . .
C49 C50 C51 C52 -59.8(5) . . . .
C62 C50 C51 C52 121.3(3) . . . .
C56 C51 C52 C53 -0.5(5) . . . .
C50 C51 C52 C53 179.7(3) . . . .
C51 C52 C53 C54 -1.6(5) . . . .
C52 C53 C54 C55 2.2(6) . . . .
C53 C54 C55 C56 -0.6(5) . . . .
C54 C55 C56 C51 -1.5(5) . . . .
C52 C51 C56 C55 2.1(5) . . . .
C50 C51 C56 C55 -178.2(3) . . . .
C62 C57 C58 C59 -1.2(6) . . . .
C57 C58 C59 C60 -1.4(6) . . . .
C58 C59 C60 C61 2.0(6) . . . .
C59 C60 C61 C62 -0.2(6) . . . .
C58 C57 C62 C61 3.0(5) . . . .
C58 C57 C62 C50 -177.6(3) . . . .
C60 C61 C62 C57 -2.3(5) . . . .
C60 C61 C62 C50 178.3(3) . . . .
C49 C50 C62 C57 117.5(4) . . . .
C51 C50 C62 C57 -63.7(4) . . . .
C49 C50 C62 C61 -63.1(5) . . . .
C51 C50 C62 C61 115.7(4) . . . .
C50 C49 C63 C64 -31.9(5) . . . .
C48 C49 C63 C64 152.3(3) . . . .
C50 C49 C63 C68 147.8(3) . . . .
C48 C49 C63 C68 -28.1(4) . . . .
C68 C63 C64 C65 -7.2(5) . . . .
C49 C63 C64 C65 172.4(3) . . . .
C63 C64 C65 C66 2.3(5) . . . .
C64 C65 C66 C67 4.1(5) . . . .
C64 C65 C66 C69 -177.6(3) . . . .
C65 C66 C67 C68 -5.6(5) . . . .
C69 C66 C67 C68 176.1(3) . . . .
C66 C67 C68 C63 0.6(6) . . . .
C64 C63 C68 C67 5.8(5) . . . .
C49 C63 C68 C67 -173.9(3) . . . .
C67 C66 C69 C70 -165.2(3) . . . .
C65 C66 C69 C70 16.6(6) . . . .
C66 C69 C70 C71 -178.1(3) . . . .
C69 C70 C71 C76 3.4(6) . . . .
C69 C70 C71 C72 -176.7(4) . . . .
C76 C71 C72 C73 -0.2(5) . . . .
C70 C71 C72 C73 179.9(3) . . . .
C71 C72 C73 C74 -0.2(6) . . . .
C72 C73 C74 C75 0.3(6) . . . .
C72 C73 C74 C77 178.4(4) . . . .
C73 C74 C75 C76 -0.1(5) . . . .
C77 C74 C75 C76 -178.2(3) . . . .
C74 C75 C76 C71 -0.4(6) . . . .
C72 C71 C76 C75 0.5(5) . . . .
C70 C71 C76 C75 -179.7(3) . . . .
C75 C74 C77 C78 -173.3(4) . . . .
C73 C74 C77 C78 8.6(6) . . . .
C74 C77 C78 C79 -179.2(4) . . . .
C77 C78 C79 C80 176.7(5) . . . .
C77 C78 C79 C84 -1.1(8) . . . .
C84 C79 C80 C81 -0.9(9) . . . .
C78 C79 C80 C81 -178.9(6) . . . .
C79 C80 C81 C82 0.6(11) . . . .
C80 C81 C82 C83 1.1(11) . . . .
C80 C81 C82 N2 176.7(7) . . . .
C81 C82 C83 C84 -2.4(9) . . . .
N2 C82 C83 C84 -177.8(5) . . . .
C82 C83 C84 C79 2.0(7) . . . .
C80 C79 C84 C83 -0.5(7) . . . .
C78 C79 C84 C83 177.4(4) . . . .
C39 C40 N1 O1 158.9(7) . . . .
C41 C40 N1 O1 -23.2(9) . . . .
C39 C40 N1 O2 -25.2(7) . . . .
C41 C40 N1 O2 152.8(5) . . . .
C81 C82 N2 O3 -156.8(6) . . . .
C83 C82 N2 O3 18.9(10) . . . .
C81 C82 N2 O4 51.5(9) . . . .
C83 C82 N2 O4 -132.8(6) . . . .
C81 C82 N2 O4' -20.2(10) . . . .
C83 C82 N2 O4' 155.5(7) . . . .
O3 N2 O4 O4' 98.9(7) . . . .
C82 N2 O4 O4' -110.0(7) . . . .
O3 N2 O4' O4 -115.9(6) . . . .
C82 N2 O4' O4 103.7(7) . . . .
